data_2021433
loop_
_publ_author_name
'Pinalli, Roberta'
'Trzci\'nski, Jakub W.'
'Dalcanale, Enrico'
'Massera, Chiara'

_publ_section_title
;
 A new, deep quinoxaline-based cavitand receptor for the complexation of
 benzene
;
_journal_coeditor_code HB7791
_journal_issue 2
_journal_name_full 'Acta Crystallographica Section E Crystallographic Communications'
_journal_page_first 103
_journal_paper_doi 10.1107/S2056989018017784
_journal_volume 75
_journal_year 2019
_chemical_formula_iupac 'C92 H88 O16 N8, C6 H6'
_chemical_formula_moiety 'C92 H88 O16 N8, C6 H6'
_chemical_formula_sum 'C98 H94 N8 O16'
_chemical_formula_weight 1639.81
_chemical_name_systematic
;2,8,14,20-Tetrahexyl-4,24:6,10:12,16:18,22-<i>O</i>,<i>O</i>'-tetrakis[2,3-dihydro-[1,4]dioxino[2,3-<i>g</i>]quinoxalin-7,8-diyl]resorcin[4]arene
benzene monosolvate
;
_space_group_crystal_system monoclinic
_space_group_IT_number 15
_space_group_name_Hall '-C 2yc'
_space_group_name_H-M_alt 'C 1 2/c 1'
_symmetry_space_group_name_Hall '-C 2yc'
_symmetry_space_group_name_H-M 'C 1 2/c 1'
_atom_sites_solution_hydrogens geom
_atom_sites_solution_primary direct
_audit_creation_method SHELXL-2014/7
_cell_angle_alpha 90
_cell_angle_beta 110.718(2)
_cell_angle_gamma 90
_cell_formula_units_Z 4
_cell_length_a 19.1730(10)
_cell_length_b 20.7560(10)
_cell_length_c 21.771(2)
_cell_measurement_reflns_used 1365
_cell_measurement_temperature 190(2)
_cell_measurement_theta_max 26.484
_cell_measurement_theta_min 1
_cell_volume 8103.6(9)
_computing_cell_refinement
;
APEX2 (Bruker, 2008)
;
_computing_data_collection
;
APEX2 (Bruker, 2008)
;
_computing_data_reduction
;
SAINT (Bruker, 2008) and SADABS (Bruker, 2008)
;
_computing_molecular_graphics
;
Mercury (Macrae <i>et al.</i>,  2006)
;
_computing_publication_material
;
WinGX (Farrugia, 2012), PARST (Nardelli, 1995) and publCIF
(Westrip, 2010)
;
_computing_structure_refinement
;
SHELXL2014 (Sheldrick, 2015)
;
_computing_structure_solution
;
SIR97 (Altomare <i>et al.</i>,  1999)
;
_diffrn_ambient_temperature 190(2)
_diffrn_measured_fraction_theta_full 1.000
_diffrn_measured_fraction_theta_max 0.994
_diffrn_measurement_device_type 'Bruker APEXII CCD'
_diffrn_measurement_method '\w scan'
_diffrn_radiation_monochromator graphite
_diffrn_radiation_source 'fine-focus sealed tube'
_diffrn_radiation_type MoK\a
_diffrn_radiation_wavelength 0.71073
_diffrn_reflns_av_R_equivalents 0.0
_diffrn_reflns_av_unetI/netI 0.0437
_diffrn_reflns_limit_h_max 22
_diffrn_reflns_limit_h_min -24
_diffrn_reflns_limit_k_max 25
_diffrn_reflns_limit_k_min 0
_diffrn_reflns_limit_l_max 27
_diffrn_reflns_limit_l_min 0
_diffrn_reflns_number 8326
_diffrn_reflns_theta_full 25.242
_diffrn_reflns_theta_max 26.484
_diffrn_reflns_theta_min 1.501
_exptl_absorpt_coefficient_mu 0.092
_exptl_absorpt_correction_T_max 0.745473
_exptl_absorpt_correction_T_min 0.671267
_exptl_absorpt_correction_type multi-scan
_exptl_absorpt_process_details
;
(<i>TWINABS</i>; Sheldrick, 2008)
;
_exptl_crystal_colour colourless
_exptl_crystal_density_diffrn 1.344
_exptl_crystal_density_method 'not measured'
_exptl_crystal_description prismatic
_exptl_crystal_F_000 3464
_exptl_crystal_size_max 0.13
_exptl_crystal_size_mid 0.10
_exptl_crystal_size_min 0.08
_refine_diff_density_max 0.352
_refine_diff_density_min -0.256
_refine_ls_extinction_method none
_refine_ls_goodness_of_fit_ref 1.016
_refine_ls_hydrogen_treatment constr
_refine_ls_matrix_type full
_refine_ls_number_parameters 573
_refine_ls_number_reflns 8326
_refine_ls_number_restraints 22
_refine_ls_restrained_S_all 1.014
_refine_ls_R_factor_all 0.0690
_refine_ls_R_factor_gt 0.0463
_refine_ls_shift/su_max 0.001
_refine_ls_shift/su_mean 0.000
_refine_ls_structure_factor_coef Fsqd
_refine_ls_weighting_details 'w=1/[\s^2^(Fo^2^)+(0.0582P)^2^+3.3175P] where P=(Fo^2^+2Fc^2^)/3'
_refine_ls_weighting_scheme calc
_refine_ls_wR_factor_gt 0.1075
_refine_ls_wR_factor_ref 0.1191
_reflns_number_gt 6387
_reflns_number_total 8326
_reflns_threshold_expression 'I > 2\s(I)'
_cod_data_source_file hb7791sup1.cif
_cod_data_source_block I
_cod_database_code 2021433
_shelx_space_group_comment
;
The symmetry employed for this shelxl refinement is uniquely defined
by the following loop, which should always be used as a source of
symmetry information in preference to the above space-group names.
They are only intended as comments.
;

loop_
_space_group_symop_operation_xyz
'x, y, z'
'-x, y, -z+1/2'
'x+1/2, y+1/2, z'
'-x+1/2, y+1/2, -z+1/2'
'-x, -y, -z'
'x, -y, z-1/2'
'-x+1/2, -y+1/2, -z'
'x+1/2, -y+1/2, z-1/2'

loop_
_atom_site_type_symbol
_atom_site_label
_atom_site_fract_x
_atom_site_fract_y
_atom_site_fract_z
_atom_site_U_iso_or_equiv
_atom_site_adp_type
_atom_site_calc_flag
_atom_site_occupancy
_atom_site_disorder_assembly
_atom_site_disorder_group
C C1S 0.4811(3) 0.2252(2) 0.2717(2) 0.0445(14) Uani d 0.5 A 2
H H1S 0.4682 0.2647 0.2870 0.053 Uiso calc 0.5 A 2
C C3S 0.4808(3) 0.1094(2) 0.2715(2) 0.055(2) Uani d 0.5 A 2
H H3S 0.4673 0.0699 0.2863 0.066 Uiso calc 0.5 A 2
C C2S 0.4622(4) 0.16731(19) 0.2928(4) 0.070(3) Uani d 0.5 A 2
H H2S 0.4359 0.1673 0.3225 0.084 Uiso calc 0.5 A 2
C C4S 0.5000 0.0994(8) 0.2500 0.070(2) Uani d 0.5 B 1
H H4S 0.5000 0.0536 0.2500 0.083 Uiso calc 0.5 B 1
C C7S 0.5000 0.2312(6) 0.2500 0.070(2) Uani d 0.5 B 1
H H7S 0.5000 0.2769 0.2500 0.083 Uiso calc 0.5 B 1
C C5S 0.4655(7) 0.1331(4) 0.2850(6) 0.070(2) Uani d 0.5 B 1
H H5S 0.4407 0.1107 0.3093 0.083 Uiso calc 0.5 B 1
C C6S 0.4664(5) 0.1979(4) 0.2852(5) 0.070(2) Uani d 0.5 B 1
H H6S 0.4430 0.2207 0.3105 0.083 Uiso calc 0.5 B 1
N N1A 0.59064(9) 0.81836(7) 0.54916(8) 0.0263(4) Uani d 1 . .
N N2A 0.71761(9) 0.81762(8) 0.66567(8) 0.0281(4) Uani d 1 . .
O O1A 0.59123(7) 0.70686(6) 0.55285(6) 0.0256(3) Uani d 1 . .
O O2A 0.71490(7) 0.70662(6) 0.66212(6) 0.0271(3) Uani d 1 . .
O O3A 0.57670(9) 1.04593(6) 0.56278(7) 0.0364(4) Uani d 1 . .
O O4A 0.69554(9) 1.04353(7) 0.68594(7) 0.0382(4) Uani d 1 . .
C C1A 0.47418(11) 0.61563(8) 0.62389(8) 0.0213(4) Uani d 1 . .
H H1A 0.4779 0.5795 0.6517 0.026 Uiso calc 1 . .
C C2A 0.53807(10) 0.63498(8) 0.61211(9) 0.0216(4) Uani d 1 . .
C C3A 0.52994(11) 0.68768(9) 0.57033(9) 0.0219(4) Uani d 1 . .
C C4A 0.46352(11) 0.72085(8) 0.54400(9) 0.0217(4) Uani d 1 . .
H H4A 0.4598 0.7571 0.5164 0.026 Uiso calc 1 . .
C C5A 0.40255(10) 0.70036(8) 0.55851(9) 0.0214(4) Uani d 1 . .
C C6A 0.40516(11) 0.64632(8) 0.59717(9) 0.0206(4) Uani d 1 . .
C C7A 0.61328(10) 0.60203(9) 0.64580(9) 0.0222(4) Uani d 1 . .
H H7A 0.6444 0.6108 0.6183 0.027 Uiso calc 1 . .
C C8A 0.60921(11) 0.52876(9) 0.65182(9) 0.0259(4) Uani d 1 . .
H H8A1 0.6605 0.5116 0.6719 0.031 Uiso calc 1 . .
H H8A2 0.5820 0.5186 0.6817 0.031 Uiso calc 1 . .
C C9A 0.57066(13) 0.49489(10) 0.58614(10) 0.0333(5) Uani d 1 . .
H H9A1 0.5875 0.5149 0.5525 0.040 Uiso calc 1 . .
H H9A2 0.5162 0.5019 0.5725 0.040 Uiso calc 1 . .
C C10A 0.58578(13) 0.42232(10) 0.58786(10) 0.0352(5) Uani d 1 . .
H H10A 0.5548 0.4037 0.5450 0.042 Uiso calc 1 . .
H H10B 0.6387 0.4157 0.5930 0.042 Uiso calc 1 . .
C C11A 0.57026(14) 0.38546(10) 0.64198(11) 0.0375(5) Uani d 1 . .
H H11A 0.5193 0.3960 0.6405 0.045 Uiso calc 1 . .
H H11B 0.6058 0.3998 0.6851 0.045 Uiso calc 1 . .
C C12A 0.57693(14) 0.31275(11) 0.63640(12) 0.0432(6) Uani d 1 . .
H H12A 0.5380 0.2978 0.5953 0.052 Uiso calc 1 . .
H H12B 0.6261 0.3026 0.6335 0.052 Uiso calc 1 . .
C C13A 0.56887(17) 0.27643(12) 0.69372(14) 0.0585(7) Uani d 1 . .
H H13A 0.5736 0.2301 0.6875 0.088 Uiso calc 1 . .
H H13B 0.6079 0.2902 0.7345 0.088 Uiso calc 1 . .
H H13C 0.5198 0.2854 0.6963 0.088 Uiso calc 1 . .
C C14A 0.62121(11) 0.76567(9) 0.57833(9) 0.0239(4) Uani d 1 . .
C C15A 0.68585(11) 0.76556(9) 0.63649(9) 0.0251(4) Uani d 1 . .
C C16A 0.68381(11) 0.87427(9) 0.63890(9) 0.0267(4) Uani d 1 . .
C C17A 0.62093(11) 0.87498(9) 0.57991(9) 0.0261(4) Uani d 1 . .
C C18A 0.58733(11) 0.93389(9) 0.55450(10) 0.0296(5) Uani d 1 . .
H H18A 0.5471 0.9351 0.5136 0.036 Uiso calc 1 . .
C C19A 0.61237(11) 0.98965(10) 0.58853(10) 0.0289(4) Uani d 1 . .
C C20A 0.67261(11) 0.98849(10) 0.64967(10) 0.0288(5) Uani d 1 . .
C C21A 0.70941(11) 0.93230(10) 0.67279(10) 0.0307(5) Uani d 1 . .
H H21A 0.7523 0.9323 0.7118 0.037 Uiso calc 1 . .
C C22A 0.61161(14) 1.10373(10) 0.59622(11) 0.0406(6) Uani d 1 . .
H H22A 0.5751 1.1395 0.5848 0.049 Uiso calc 1 . .
H H22B 0.6536 1.1158 0.5821 0.049 Uiso calc 1 . .
C C23A 0.63970(14) 1.09286(10) 0.66863(12) 0.0407(6) Uani d 1 . .
H H23A 0.6611 1.1334 0.6916 0.049 Uiso calc 1 . .
H H23B 0.5979 1.0799 0.6826 0.049 Uiso calc 1 . .
N N1B 0.27919(9) 0.84255(8) 0.63477(8) 0.0269(4) Uani d 1 . .
N N2B 0.36596(9) 0.84062(7) 0.55356(8) 0.0268(4) Uani d 1 . .
O O1B 0.25211(7) 0.73485(6) 0.61013(6) 0.0244(3) Uani d 1 . .
O O2B 0.33462(7) 0.73349(6) 0.53150(6) 0.0238(3) Uani d 1 . .
O O3B 0.33383(10) 1.06529(7) 0.67816(8) 0.0456(4) Uani d 1 . .
O O4B 0.42759(10) 1.06135(7) 0.60250(9) 0.0456(4) Uani d 1 . .
C C1B 0.64056(10) 0.61566(9) 0.76929(9) 0.0215(4) Uani d 1 . .
H H1B 0.6100 0.5791 0.7672 0.026 Uiso calc 1 . .
C C2B 0.32793(10) 0.64723(8) 0.67067(9) 0.0203(4) Uani d 1 . .
C C3B 0.28589(10) 0.70178(9) 0.66982(9) 0.0217(4) Uani d 1 . .
C C4B 0.72827(10) 0.72273(9) 0.77536(9) 0.0231(4) Uani d 1 . .
H H4B 0.7581 0.7597 0.7773 0.028 Uiso calc 1 . .
C C5B 0.69772(10) 0.68829(9) 0.71774(9) 0.0223(4) Uani d 1 . .
C C6B 0.65171(10) 0.63515(8) 0.71207(9) 0.0209(4) Uani d 1 . .
C C7B 0.33514(10) 0.62166(8) 0.60727(9) 0.0217(4) Uani d 1 . .
H H7B 0.2921 0.6402 0.5706 0.026 Uiso calc 1 . .
C C8B 0.32661(11) 0.54817(8) 0.60047(9) 0.0242(4) Uani d 1 . .
H H8B1 0.3699 0.5274 0.6340 0.029 Uiso calc 1 . .
H H8B2 0.2812 0.5349 0.6088 0.029 Uiso calc 1 . .
C C9B 0.32125(13) 0.52490(9) 0.53253(10) 0.0305(5) Uani d 1 . .
H H9B1 0.3715 0.5264 0.5295 0.037 Uiso calc 1 . .
H H9B2 0.2889 0.5549 0.4992 0.037 Uiso calc 1 . .
C C10B 0.29031(13) 0.45675(9) 0.51620(10) 0.0334(5) Uani d 1 . .
H H10C 0.2403 0.4554 0.5198 0.040 Uiso calc 1 . .
H H10D 0.2839 0.4475 0.4699 0.040 Uiso calc 1 . .
C C11B 0.33720(13) 0.40362(10) 0.55869(11) 0.0360(5) Uani d 1 . .
H H11C 0.3424 0.4115 0.6050 0.043 Uiso calc 1 . .
H H11D 0.3877 0.4048 0.5560 0.043 Uiso calc 1 . .
C C12B 0.30369(13) 0.33713(9) 0.53828(11) 0.0360(5) Uani d 1 . .
H H12C 0.2527 0.3364 0.5398 0.043 Uiso calc 1 . .
H H12D 0.2995 0.3291 0.4923 0.043 Uiso calc 1 . .
C C13B 0.34868(16) 0.28340(11) 0.58112(14) 0.0519(7) Uani d 1 . .
H H13D 0.3242 0.2420 0.5655 0.078 Uiso calc 1 . .
H H13E 0.3989 0.2830 0.5791 0.078 Uiso calc 1 . .
H H13F 0.3520 0.2904 0.6266 0.078 Uiso calc 1 . .
C C14B 0.28771(10) 0.79144(9) 0.60426(9) 0.0232(4) Uani d 1 . .
C C15B 0.33131(11) 0.79054(9) 0.56320(9) 0.0231(4) Uani d 1 . .
C C16B 0.35949(11) 0.89601(9) 0.58592(9) 0.0268(4) Uani d 1 . .
C C17B 0.31538(11) 0.89708(9) 0.62631(9) 0.0259(4) Uani d 1 . .
C C18B 0.30869(13) 0.95474(9) 0.65696(10) 0.0325(5) Uani d 1 . .
H H18B 0.2790 0.9560 0.6839 0.039 Uiso calc 1 . .
C C19B 0.34410(12) 1.00920(9) 0.64875(10) 0.0305(5) Uani d 1 . .
C C20B 0.38977(12) 1.00780(9) 0.60987(10) 0.0314(5) Uani d 1 . .
C C21B 0.39683(13) 0.95212(9) 0.57931(11) 0.0336(5) Uani d 1 . .
H H21B 0.4274 0.9514 0.5532 0.040 Uiso calc 1 . .
C C22B 0.3660(2) 1.11976(12) 0.66256(19) 0.0798(11) Uani d 0.547(17) C 2
H H22C 0.3267 1.1423 0.6267 0.096 Uiso calc 0.547(17) C 2
H H22D 0.3803 1.1486 0.7013 0.096 Uiso calc 0.547(17) C 2
C C23B 0.4260(5) 1.1140(3) 0.6441(6) 0.048(2) Uani d 0.547(17) C 2
H H23C 0.4708 1.1108 0.6845 0.058 Uiso calc 0.547(17) C 2
H H23D 0.4305 1.1543 0.6215 0.058 Uiso calc 0.547(17) C 2
C C22C 0.3660(2) 1.11976(12) 0.66256(19) 0.0798(11) Uani d 0.453(17) C 1
H H22E 0.4070 1.1330 0.7030 0.096 Uiso calc 0.453(17) C 1
H H22F 0.3280 1.1544 0.6525 0.096 Uiso calc 0.453(17) C 1
C C23C 0.3952(7) 1.1197(3) 0.6112(6) 0.040(2) Uani d 0.453(17) C 1
H H23E 0.3545 1.1306 0.5696 0.048 Uiso calc 0.453(17) C 1
H H23F 0.4333 1.1541 0.6200 0.048 Uiso calc 0.453(17) C 1

loop_
_atom_site_aniso_label
_atom_site_aniso_U_11
_atom_site_aniso_U_22
_atom_site_aniso_U_33
_atom_site_aniso_U_12
_atom_site_aniso_U_13
_atom_site_aniso_U_23
C1S 0.059(4) 0.039(3) 0.060(4) -0.004(3) 0.052(3) -0.005(3)
C3S 0.046(4) 0.037(4) 0.062(5) -0.005(3) -0.005(3) 0.022(4)
C2S 0.109(7) 0.050(5) 0.085(5) -0.007(5) 0.078(5) 0.015(4)
C4S 0.066(4) 0.074(4) 0.078(4) 0.000 0.036(3) 0.000
C7S 0.066(4) 0.074(4) 0.078(4) 0.000 0.036(3) 0.000
C5S 0.066(4) 0.074(4) 0.078(4) 0.000 0.036(3) 0.000
C6S 0.066(4) 0.074(4) 0.078(4) 0.000 0.036(3) 0.000
N1A 0.0287(9) 0.0273(9) 0.0243(8) -0.0025(7) 0.0112(7) 0.0023(7)
N2A 0.0268(9) 0.0328(10) 0.0262(9) -0.0035(7) 0.0113(7) 0.0045(7)
O1A 0.0303(8) 0.0260(7) 0.0256(7) -0.0028(6) 0.0161(6) -0.0011(6)
O2A 0.0296(8) 0.0298(7) 0.0266(7) 0.0039(6) 0.0156(6) 0.0052(6)
O3A 0.0394(9) 0.0261(8) 0.0401(9) -0.0004(6) 0.0095(7) 0.0005(6)
O4A 0.0395(9) 0.0321(8) 0.0395(9) -0.0087(7) 0.0099(7) -0.0075(7)
C1A 0.0284(10) 0.0180(9) 0.0177(9) 0.0004(8) 0.0083(8) -0.0007(7)
C2A 0.0268(10) 0.0189(9) 0.0189(9) 0.0003(8) 0.0078(8) -0.0033(7)
C3A 0.0254(10) 0.0223(9) 0.0193(9) -0.0027(8) 0.0096(8) -0.0042(7)
C4A 0.0305(11) 0.0180(9) 0.0167(9) -0.0001(8) 0.0084(8) 0.0013(7)
C5A 0.0234(10) 0.0201(9) 0.0189(9) 0.0010(8) 0.0051(8) -0.0029(7)
C6A 0.0248(10) 0.0184(9) 0.0185(9) -0.0010(8) 0.0077(8) -0.0042(7)
C7A 0.0254(10) 0.0232(9) 0.0203(9) 0.0035(8) 0.0108(8) -0.0012(7)
C8A 0.0306(11) 0.0236(10) 0.0232(10) 0.0050(8) 0.0093(8) -0.0013(8)
C9A 0.0461(13) 0.0283(11) 0.0260(10) 0.0032(10) 0.0134(9) -0.0042(9)
C10A 0.0439(13) 0.0301(11) 0.0316(11) 0.0020(10) 0.0135(10) -0.0079(9)
C11A 0.0441(14) 0.0325(12) 0.0363(12) 0.0013(10) 0.0146(10) -0.0039(10)
C12A 0.0467(15) 0.0354(13) 0.0493(14) 0.0012(11) 0.0193(12) 0.0000(11)
C13A 0.071(2) 0.0461(15) 0.0641(18) 0.0039(14) 0.0307(15) 0.0120(13)
C14A 0.0248(10) 0.0267(10) 0.0242(10) -0.0030(8) 0.0136(8) 0.0007(8)
C15A 0.0258(11) 0.0306(11) 0.0237(10) -0.0004(9) 0.0146(8) 0.0035(8)
C16A 0.0248(11) 0.0306(11) 0.0264(10) -0.0040(8) 0.0111(8) 0.0029(8)
C17A 0.0269(11) 0.0288(10) 0.0250(10) -0.0041(8) 0.0120(8) 0.0028(8)
C18A 0.0294(11) 0.0308(11) 0.0261(10) -0.0028(9) 0.0066(9) 0.0028(9)
C19A 0.0288(11) 0.0274(11) 0.0332(11) -0.0013(9) 0.0141(9) 0.0039(9)
C20A 0.0279(11) 0.0320(11) 0.0283(10) -0.0098(9) 0.0122(9) -0.0026(9)
C21A 0.0258(11) 0.0361(12) 0.0280(10) -0.0090(9) 0.0067(8) 0.0033(9)
C22A 0.0460(14) 0.0280(12) 0.0467(14) -0.0066(10) 0.0152(11) -0.0023(10)
C23A 0.0468(14) 0.0305(12) 0.0469(14) -0.0055(10) 0.0193(12) -0.0068(10)
N1B 0.0298(9) 0.0257(9) 0.0266(9) 0.0036(7) 0.0116(7) 0.0022(7)
N2B 0.0333(10) 0.0227(8) 0.0276(9) 0.0037(7) 0.0146(8) 0.0016(7)
O1B 0.0257(7) 0.0234(7) 0.0218(7) 0.0003(6) 0.0055(5) 0.0030(5)
O2B 0.0258(7) 0.0218(7) 0.0213(6) 0.0045(6) 0.0054(5) 0.0000(5)
O3B 0.0694(12) 0.0234(8) 0.0560(10) -0.0021(8) 0.0370(9) -0.0082(7)
O4B 0.0635(12) 0.0229(8) 0.0643(11) -0.0067(7) 0.0399(9) -0.0047(7)
C1B 0.0216(10) 0.0189(9) 0.0245(9) 0.0012(7) 0.0087(8) 0.0009(7)
C2B 0.0200(10) 0.0192(9) 0.0234(9) -0.0052(8) 0.0099(8) -0.0014(8)
C3B 0.0193(10) 0.0217(9) 0.0221(9) -0.0030(8) 0.0050(7) 0.0010(8)
C4B 0.0200(10) 0.0218(9) 0.0271(10) 0.0007(8) 0.0080(8) 0.0021(8)
C5B 0.0218(10) 0.0252(10) 0.0220(9) 0.0064(8) 0.0104(8) 0.0054(8)
C6B 0.0197(10) 0.0213(9) 0.0209(9) 0.0054(7) 0.0063(7) 0.0007(7)
C7B 0.0232(10) 0.0205(9) 0.0204(9) -0.0003(8) 0.0066(8) 0.0005(7)
C8B 0.0286(11) 0.0209(9) 0.0238(10) -0.0042(8) 0.0104(8) -0.0015(8)
C9B 0.0413(13) 0.0249(10) 0.0245(10) -0.0014(9) 0.0105(9) -0.0040(8)
C10B 0.0369(13) 0.0298(11) 0.0306(11) -0.0025(9) 0.0082(9) -0.0078(9)
C11B 0.0395(13) 0.0283(11) 0.0374(12) -0.0021(10) 0.0101(10) -0.0040(9)
C12B 0.0415(14) 0.0275(11) 0.0438(13) -0.0033(9) 0.0209(11) -0.0044(9)
C13B 0.0600(18) 0.0340(13) 0.0639(17) 0.0004(12) 0.0245(14) 0.0016(12)
C14B 0.0208(10) 0.0237(10) 0.0227(9) 0.0047(8) 0.0049(8) 0.0031(8)
C15B 0.0254(11) 0.0201(9) 0.0199(9) 0.0046(8) 0.0033(8) 0.0009(7)
C16B 0.0322(11) 0.0230(10) 0.0263(10) 0.0061(8) 0.0118(9) 0.0027(8)
C17B 0.0279(11) 0.0235(10) 0.0259(10) 0.0043(8) 0.0091(8) 0.0030(8)
C18B 0.0413(13) 0.0290(11) 0.0331(11) 0.0050(9) 0.0203(10) 0.0009(9)
C19B 0.0403(13) 0.0226(10) 0.0293(10) 0.0056(9) 0.0131(9) -0.0009(8)
C20B 0.0358(12) 0.0242(10) 0.0346(11) -0.0004(9) 0.0131(9) 0.0034(9)
C21B 0.0400(13) 0.0286(11) 0.0406(12) 0.0014(9) 0.0247(11) 0.0019(9)
C22B 0.137(3) 0.0263(14) 0.119(3) -0.0099(17) 0.098(3) -0.0105(16)
C23B 0.055(4) 0.027(3) 0.066(6) -0.008(3) 0.024(4) -0.013(3)
C22C 0.137(3) 0.0263(14) 0.119(3) -0.0099(17) 0.098(3) -0.0105(16)
C23C 0.055(5) 0.018(3) 0.046(5) -0.002(3) 0.016(4) 0.000(3)

loop_
_atom_type_symbol
_atom_type_description
_atom_type_scat_dispersion_real
_atom_type_scat_dispersion_imag
_atom_type_scat_source
C C 0.0033 0.0016 'International Tables Vol C Tables 4.2.6.8 and 6.1.1.4'
H H 0.0000 0.0000 'International Tables Vol C Tables 4.2.6.8 and 6.1.1.4'
N N 0.0061 0.0033 'International Tables Vol C Tables 4.2.6.8 and 6.1.1.4'
O O 0.0106 0.0060 'International Tables Vol C Tables 4.2.6.8 and 6.1.1.4'

loop_
_geom_angle_atom_site_label_1
_geom_angle_atom_site_label_2
_geom_angle_atom_site_label_3
_geom_angle_site_symmetry_1
_geom_angle_site_symmetry_3
_geom_angle
C1S C1S C2S 2_655 . 119.4(2)
C1S C1S H1S 2_655 . 120.3
C2S C1S H1S . . 120.3
C3S C3S C2S 2_655 . 119.4(2)
C3S C3S H3S 2_655 . 120.3
C2S C3S H3S . . 120.3
C1S C2S C3S . . 121.1(4)
C1S C2S H2S . . 119.4
C3S C2S H2S . . 119.4
C5S C4S C5S 2_655 . 118.2(16)
C5S C4S H4S 2_655 . 120.9
C5S C4S H4S . . 120.9
C6S C7S C6S . 2_655 118.6(13)
C6S C7S H7S . . 120.7
C6S C7S H7S 2_655 . 120.7
C6S C5S C4S . . 120.5(11)
C6S C5S H5S . . 119.8
C4S C5S H5S . . 119.8
C5S C6S C7S . . 121.1(10)
C5S C6S H6S . . 119.4
C7S C6S H6S . . 119.4
C14A N1A C17A . . 116.28(17)
C15A N2A C16A . . 116.06(17)
C14A O1A C3A . . 114.12(14)
C15A O2A C5B . . 113.73(14)
C19A O3A C22A . . 115.36(17)
C20A O4A C23A . . 112.77(16)
C2A C1A C6A . . 123.77(17)
C2A C1A H1A . . 118.1
C6A C1A H1A . . 118.1
C3A C2A C1A . . 116.25(17)
C3A C2A C7A . . 122.16(17)
C1A C2A C7A . . 121.54(16)
C4A C3A C2A . . 122.34(18)
C4A C3A O1A . . 118.68(16)
C2A C3A O1A . . 118.95(17)
C3A C4A C5A . . 118.82(17)
C3A C4A H4A . . 120.6
C5A C4A H4A . . 120.6
C4A C5A C6A . . 122.26(17)
C4A C5A O2B . . 119.19(16)
C6A C5A O2B . . 118.50(16)
C5A C6A C1A . . 116.44(17)
C5A C6A C7B . . 120.83(17)
C1A C6A C7B . . 122.70(16)
C2A C7A C8A . . 114.68(16)
C2A C7A C6B . . 108.00(14)
C8A C7A C6B . . 112.80(15)
C2A C7A H7A . . 107.0
C8A C7A H7A . . 107.0
C6B C7A H7A . . 107.0
C9A C8A C7A . . 113.53(16)
C9A C8A H8A1 . . 108.9
C7A C8A H8A1 . . 108.9
C9A C8A H8A2 . . 108.9
C7A C8A H8A2 . . 108.9
H8A1 C8A H8A2 . . 107.7
C8A C9A C10A . . 113.86(17)
C8A C9A H9A1 . . 108.8
C10A C9A H9A1 . . 108.8
C8A C9A H9A2 . . 108.8
C10A C9A H9A2 . . 108.8
H9A1 C9A H9A2 . . 107.7
C11A C10A C9A . . 115.26(17)
C11A C10A H10A . . 108.5
C9A C10A H10A . . 108.5
C11A C10A H10B . . 108.5
C9A C10A H10B . . 108.5
H10A C10A H10B . . 107.5
C10A C11A C12A . . 113.08(18)
C10A C11A H11A . . 109.0
C12A C11A H11A . . 109.0
C10A C11A H11B . . 109.0
C12A C11A H11B . . 109.0
H11A C11A H11B . . 107.8
C13A C12A C11A . . 113.1(2)
C13A C12A H12A . . 109.0
C11A C12A H12A . . 109.0
C13A C12A H12B . . 109.0
C11A C12A H12B . . 109.0
H12A C12A H12B . . 107.8
C12A C13A H13A . . 109.5
C12A C13A H13B . . 109.5
H13A C13A H13B . . 109.5
C12A C13A H13C . . 109.5
H13A C13A H13C . . 109.5
H13B C13A H13C . . 109.5
N1A C14A O1A . . 119.86(17)
N1A C14A C15A . . 122.50(18)
O1A C14A C15A . . 117.63(17)
N2A C15A O2A . . 119.40(17)
N2A C15A C14A . . 123.12(18)
O2A C15A C14A . . 117.48(18)
N2A C16A C21A . . 119.15(18)
N2A C16A C17A . . 121.17(18)
C21A C16A C17A . . 119.57(19)
N1A C17A C18A . . 119.83(17)
N1A C17A C16A . . 120.64(18)
C18A C17A C16A . . 119.46(18)
C19A C18A C17A . . 120.04(19)
C19A C18A H18A . . 120.0
C17A C18A H18A . . 120.0
C18A C19A O3A . . 118.15(18)
C18A C19A C20A . . 120.45(19)
O3A C19A C20A . . 121.38(18)
C21A C20A O4A . . 118.81(18)
C21A C20A C19A . . 120.21(18)
O4A C20A C19A . . 120.97(19)
C20A C21A C16A . . 119.97(19)
C20A C21A H21A . . 120.0
C16A C21A H21A . . 120.0
O3A C22A C23A . . 109.75(18)
O3A C22A H22A . . 109.7
C23A C22A H22A . . 109.7
O3A C22A H22B . . 109.7
C23A C22A H22B . . 109.7
H22A C22A H22B . . 108.2
O4A C23A C22A . . 110.06(19)
O4A C23A H23A . . 109.6
C22A C23A H23A . . 109.6
O4A C23A H23B . . 109.6
C22A C23A H23B . . 109.6
H23A C23A H23B . . 108.2
C14B N1B C17B . . 116.48(17)
C15B N2B C16B . . 116.41(17)
C14B O1B C3B . . 114.65(14)
C15B O2B C5A . . 114.19(14)
C19B O3B C22C . . 115.27(19)
C19B O3B C22B . . 115.27(19)
C20B O4B C23C . . 114.1(4)
C20B O4B C23B . . 114.6(3)
C2B C1B C6B 2_656 . 123.22(17)
C2B C1B H1B 2_656 . 118.4
C6B C1B H1B . . 118.4
C3B C2B C1B . 2_656 116.97(16)
C3B C2B C7B . . 120.59(16)
C1B C2B C7B 2_656 . 122.36(16)
C4B C3B C2B 2_656 . 122.38(17)
C4B C3B O1B 2_656 . 118.42(16)
C2B C3B O1B . . 119.06(16)
C5B C4B C3B . 2_656 118.09(17)
C5B C4B H4B . . 121.0
C3B C4B H4B 2_656 . 121.0
C4B C5B C6B . . 122.90(17)
C4B C5B O2A . . 119.06(17)
C6B C5B O2A . . 118.03(16)
C5B C6B C1B . . 116.30(17)
C5B C6B C7A . . 121.24(16)
C1B C6B C7A . . 122.41(17)
C6A C7B C2B . . 112.28(14)
C6A C7B C8B . . 112.88(15)
C2B C7B C8B . . 113.02(15)
C6A C7B H7B . . 106.0
C2B C7B H7B . . 106.0
C8B C7B H7B . . 106.0
C9B C8B C7B . . 112.12(15)
C9B C8B H8B1 . . 109.2
C7B C8B H8B1 . . 109.2
C9B C8B H8B2 . . 109.2
C7B C8B H8B2 . . 109.2
H8B1 C8B H8B2 . . 107.9
C8B C9B C10B . . 114.01(17)
C8B C9B H9B1 . . 108.7
C10B C9B H9B1 . . 108.7
C8B C9B H9B2 . . 108.7
C10B C9B H9B2 . . 108.7
H9B1 C9B H9B2 . . 107.6
C11B C10B C9B . . 115.78(18)
C11B C10B H10C . . 108.3
C9B C10B H10C . . 108.3
C11B C10B H10D . . 108.3
C9B C10B H10D . . 108.3
H10C C10B H10D . . 107.4
C10B C11B C12B . . 112.61(18)
C10B C11B H11C . . 109.1
C12B C11B H11C . . 109.1
C10B C11B H11D . . 109.1
C12B C11B H11D . . 109.1
H11C C11B H11D . . 107.8
C13B C12B C11B . . 113.51(19)
C13B C12B H12C . . 108.9
C11B C12B H12C . . 108.9
C13B C12B H12D . . 108.9
C11B C12B H12D . . 108.9
H12C C12B H12D . . 107.7
C12B C13B H13D . . 109.5
C12B C13B H13E . . 109.5
H13D C13B H13E . . 109.5
C12B C13B H13F . . 109.5
H13D C13B H13F . . 109.5
H13E C13B H13F . . 109.5
N1B C14B O1B . . 119.48(17)
N1B C14B C15B . . 122.85(18)
O1B C14B C15B . . 117.66(16)
N2B C15B O2B . . 119.43(17)
N2B C15B C14B . . 122.83(17)
O2B C15B C14B . . 117.72(16)
N2B C16B C21B . . 119.98(18)
N2B C16B C17B . . 120.76(18)
C21B C16B C17B . . 119.26(18)
N1B C17B C18B . . 120.36(18)
N1B C17B C16B . . 120.66(17)
C18B C17B C16B . . 118.98(18)
C19B C18B C17B . . 120.89(19)
C19B C18B H18B . . 119.6
C17B C18B H18B . . 119.6
C18B C19B O3B . . 118.75(19)
C18B C19B C20B . . 120.21(18)
O3B C19B C20B . . 121.04(18)
C21B C20B O4B . . 118.90(19)
C21B C20B C19B . . 119.84(19)
O4B C20B C19B . . 121.25(18)
C20B C21B C16B . . 120.8(2)
C20B C21B H21B . . 119.6
C16B C21B H21B . . 119.6
C23B C22B O3B . . 120.0(4)
C23B C22B H22C . . 107.3
O3B C22B H22C . . 107.3
C23B C22B H22D . . 107.3
O3B C22B H22D . . 107.3
H22C C22B H22D . . 106.9
C22B C23B O4B . . 118.0(5)
C22B C23B H23C . . 107.8
O4B C23B H23C . . 107.8
C22B C23B H23D . . 107.8
O4B C23B H23D . . 107.8
H23C C23B H23D . . 107.2
O3B C22C C23C . . 121.8(4)
O3B C22C H22E . . 106.9
C23C C22C H22E . . 106.9
O3B C22C H22F . . 106.9
C23C C22C H22F . . 106.9
H22E C22C H22F . . 106.7
O4B C23C C22C . . 115.0(5)
O4B C23C H23E . . 108.5
C22C C23C H23E . . 108.5
O4B C23C H23F . . 108.5
C22C C23C H23F . . 108.5
H23E C23C H23F . . 107.5

loop_
_geom_bond_atom_site_label_1
_geom_bond_atom_site_label_2
_geom_bond_site_symmetry_2
_geom_bond_distance
C1S C1S 2_655 1.3798(10)
C1S C2S . 1.3803(10)
C1S H1S . 0.9500
C3S C3S 2_655 1.3800(10)
C3S C2S . 1.3804(10)
C3S H3S . 0.9500
C2S H2S . 0.9500
C4S C5S 2_655 1.365(13)
C4S C5S . 1.365(13)
C4S H4S . 0.9500
C7S C6S . 1.351(10)
C7S C6S 2_655 1.351(10)
C7S H7S . 0.9500
C5S C6S . 1.345(11)
C5S H5S . 0.9500
C6S H6S . 0.9500
N1A C14A . 1.296(2)
N1A C17A . 1.375(2)
N2A C15A . 1.292(2)
N2A C16A . 1.369(2)
O1A C14A . 1.379(2)
O1A C3A . 1.414(2)
O2A C15A . 1.378(2)
O2A C5B . 1.415(2)
O3A C19A . 1.369(2)
O3A C22A . 1.439(2)
O4A C20A . 1.370(2)
O4A C23A . 1.432(3)
C1A C2A . 1.396(3)
C1A C6A . 1.397(3)
C1A H1A . 0.9500
C2A C3A . 1.396(2)
C2A C7A . 1.529(3)
C3A C4A . 1.381(3)
C4A C5A . 1.382(3)
C4A H4A . 0.9500
C5A C6A . 1.393(3)
C5A O2B . 1.405(2)
C6A C7B . 1.524(3)
C7A C8A . 1.531(2)
C7A C6B . 1.531(2)
C7A H7A . 1.0000
C8A C9A . 1.529(3)
C8A H8A1 . 0.9900
C8A H8A2 . 0.9900
C9A C10A . 1.532(3)
C9A H9A1 . 0.9900
C9A H9A2 . 0.9900
C10A C11A . 1.520(3)
C10A H10A . 0.9900
C10A H10B . 0.9900
C11A C12A . 1.523(3)
C11A H11A . 0.9900
C11A H11B . 0.9900
C12A C13A . 1.512(3)
C12A H12A . 0.9900
C12A H12B . 0.9900
C13A H13A . 0.9800
C13A H13B . 0.9800
C13A H13C . 0.9800
C14A C15A . 1.424(3)
C16A C21A . 1.407(3)
C16A C17A . 1.417(3)
C17A C18A . 1.401(3)
C18A C19A . 1.366(3)
C18A H18A . 0.9500
C19A C20A . 1.421(3)
C20A C21A . 1.364(3)
C21A H21A . 0.9500
C22A C23A . 1.492(3)
C22A H22A . 0.9900
C22A H22B . 0.9900
C23A H23A . 0.9900
C23A H23B . 0.9900
N1B C14B . 1.292(2)
N1B C17B . 1.374(3)
N2B C15B . 1.290(2)
N2B C16B . 1.377(2)
O1B C14B . 1.387(2)
O1B C3B . 1.408(2)
O2B C15B . 1.383(2)
O3B C19B . 1.376(2)
O3B C22C . 1.386(3)
O3B C22B . 1.386(3)
O4B C20B . 1.367(2)
O4B C23C . 1.404(7)
O4B C23B . 1.427(6)
C1B C2B 2_656 1.394(3)
C1B C6B . 1.396(3)
C1B H1B . 0.9500
C2B C3B . 1.386(3)
C2B C1B 2_656 1.394(3)
C2B C7B . 1.530(2)
C3B C4B 2_656 1.385(3)
C4B C5B . 1.381(3)
C4B C3B 2_656 1.384(3)
C4B H4B . 0.9500
C5B C6B . 1.390(3)
C7B C8B . 1.536(2)
C7B H7B . 1.0000
C8B C9B . 1.524(3)
C8B H8B1 . 0.9900
C8B H8B2 . 0.9900
C9B C10B . 1.526(3)
C9B H9B1 . 0.9900
C9B H9B2 . 0.9900
C10B C11B . 1.514(3)
C10B H10C . 0.9900
C10B H10D . 0.9900
C11B C12B . 1.521(3)
C11B H11C . 0.9900
C11B H11D . 0.9900
C12B C13B . 1.513(3)
C12B H12C . 0.9900
C12B H12D . 0.9900
C13B H13D . 0.9800
C13B H13E . 0.9800
C13B H13F . 0.9800
C14B C15B . 1.424(3)
C16B C21B . 1.401(3)
C16B C17B . 1.419(3)
C17B C18B . 1.398(3)
C18B C19B . 1.362(3)
C18B H18B . 0.9500
C19B C20B . 1.417(3)
C20B C21B . 1.364(3)
C21B H21B . 0.9500
C22B C23B . 1.351(7)
C22B H22C . 0.9900
C22B H22D . 0.9900
C23B H23C . 0.9900
C23B H23D . 0.9900
C22C C23C . 1.418(8)
C22C H22E . 0.9900
C22C H22F . 0.9900
C23C H23E . 0.9900
C23C H23F . 0.9900

loop_
_geom_contact_atom_site_label_1
_geom_contact_atom_site_label_2
_geom_contact_distance
_geom_contact_site_symmetry_1
_geom_contact_site_symmetry_2
_geom_contact_publ_flag
C22<i>A</i> C23<i>B</i> 4.053(9) 1_555 1_555 yes
C23<i>A</i> C22<i>B</i> 3.757(5) 1_555 2_655 yes
C22<i>A</i> C23<i>A</i> 8.181(4) 1_555 2_655 yes
C22<i>B</i> C23<i>B</i> 4.664(9) 1_555 2_655 yes

loop_
_geom_hbond_atom_site_label_D
_geom_hbond_atom_site_label_H
_geom_hbond_atom_site_label_A
_geom_hbond_site_symmetry_D
_geom_hbond_site_symmetry_H
_geom_hbond_site_symmetry_A
_geom_hbond_distance_DH
_geom_hbond_distance_HA
_geom_hbond_distance_DA
_geom_hbond_angle_DHA
_geom_hbond_publ_flag
C21<i>B</i> H21<i>B</i> O3<i>A</i> 1_555 1_555 5_676 0.95 2.50 3.307(3) 143 yes
C18<i>A</i> H18<i>A</i> O3<i>A</i> 1_555 1_555 5_676 0.95 2.40 3.302(2) 158 yes
C8<i>B</i> H8<i>B</i>2 C20<i>A</i> 3_555 3_555 1_555 0.99 2.71 3.693(3) 170 yes
C23<i>A</i> H23<i>A</i> C<i>g</i>1 1_555 1_555 4_656 0.99 2.88 3.530(4) 124 yes
C12<i>B</i> H12<i>D</i> O1A 5_666 5_666 1_555 0.99 2.71 3.414(3) 128 yes
C2<i>S</i> H2<i>S</i> C<i>g</i>2 1_555 1_555 2_655 0.95 2.67 3.609(3) 171 yes

loop_
_geom_torsion_atom_site_label_1
_geom_torsion_atom_site_label_2
_geom_torsion_atom_site_label_3
_geom_torsion_atom_site_label_4
_geom_torsion_site_symmetry_1
_geom_torsion_site_symmetry_4
_geom_torsion
C1S C1S C2S C3S 2_655 . 0.4(11)
C3S C3S C2S C1S 2_655 . 0.2(11)
C5S C4S C5S C6S 2_655 . -0.6(8)
C4S C5S C6S C7S . . 1.3(16)
C6S C7S C6S C5S 2_655 . -0.6(8)
C6A C1A C2A C3A . . -0.8(3)
C6A C1A C2A C7A . . 176.41(16)
C1A C2A C3A C4A . . 2.6(3)
C7A C2A C3A C4A . . -174.63(16)
C1A C2A C3A O1A . . -175.70(15)
C7A C2A C3A O1A . . 7.1(2)
C14A O1A C3A C4A . . 69.6(2)
C14A O1A C3A C2A . . -112.00(18)
C2A C3A C4A C5A . . -1.3(3)
O1A C3A C4A C5A . . 177.00(15)
C3A C4A C5A C6A . . -1.9(3)
C3A C4A C5A O2B . . -179.48(15)
C4A C5A C6A C1A . . 3.5(3)
O2B C5A C6A C1A . . -178.92(15)
C4A C5A C6A C7B . . -174.61(16)
O2B C5A C6A C7B . . 3.0(2)
C2A C1A C6A C5A . . -2.1(3)
C2A C1A C6A C7B . . 175.98(16)
C3A C2A C7A C8A . . -143.06(17)
C1A C2A C7A C8A . . 39.9(2)
C3A C2A C7A C6B . . 90.2(2)
C1A C2A C7A C6B . . -86.8(2)
C2A C7A C8A C9A . . 55.5(2)
C6B C7A C8A C9A . . 179.72(16)
C7A C8A C9A C10A . . 163.16(18)
C8A C9A C10A C11A . . 52.5(3)
C9A C10A C11A C12A . . 172.89(19)
C10A C11A C12A C13A . . 174.4(2)
C17A N1A C14A O1A . . 175.95(16)
C17A N1A C14A C15A . . -4.3(3)
C3A O1A C14A N1A . . -82.1(2)
C3A O1A C14A C15A . . 98.2(2)
C16A N2A C15A O2A . . -177.38(16)
C16A N2A C15A C14A . . 2.5(3)
C5B O2A C15A N2A . . 76.9(2)
C5B O2A C15A C14A . . -103.00(19)
N1A C14A C15A N2A . . 2.1(3)
O1A C14A C15A N2A . . -178.18(16)
N1A C14A C15A O2A . . -178.04(16)
O1A C14A C15A O2A . . 1.7(3)
C15A N2A C16A C21A . . 171.71(18)
C15A N2A C16A C17A . . -4.4(3)
C14A N1A C17A C18A . . -174.73(18)
C14A N1A C17A C16A . . 2.2(3)
N2A C16A C17A N1A . . 2.2(3)
C21A C16A C17A N1A . . -173.92(17)
N2A C16A C17A C18A . . 179.21(18)
C21A C16A C17A C18A . . 3.1(3)
N1A C17A C18A C19A . . 173.10(18)
C16A C17A C18A C19A . . -3.9(3)
C17A C18A C19A O3A . . -178.31(18)
C17A C18A C19A C20A . . 0.2(3)
C22A O3A C19A C18A . . -172.14(19)
C22A O3A C19A C20A . . 9.4(3)
C23A O4A C20A C21A . . -160.78(19)
C23A O4A C20A C19A . . 20.2(3)
C18A C19A C20A C21A . . 4.6(3)
O3A C19A C20A C21A . . -176.99(18)
C18A C19A C20A O4A . . -176.38(18)
O3A C19A C20A O4A . . 2.0(3)
O4A C20A C21A C16A . . 175.55(17)
C19A C20A C21A C16A . . -5.4(3)
N2A C16A C21A C20A . . -174.61(18)
C17A C16A C21A C20A . . 1.6(3)
C19A O3A C22A C23A . . -40.4(3)
C20A O4A C23A C22A . . -51.6(2)
O3A C22A C23A O4A . . 62.5(2)
C4A C5A O2B C15B . . -78.6(2)
C6A C5A O2B C15B . . 103.76(19)
C1B C2B C3B C4B 2_656 2_656 -3.5(3)
C7B C2B C3B C4B . 2_656 173.31(17)
C1B C2B C3B O1B 2_656 . -179.17(15)
C7B C2B C3B O1B . . -2.4(3)
C14B O1B C3B C4B . 2_656 80.5(2)
C14B O1B C3B C2B . . -103.66(19)
C3B C4B C5B C6B 2_656 . 2.2(3)
C3B C4B C5B O2A 2_656 . -176.44(16)
C15A O2A C5B C4B . . -67.5(2)
C15A O2A C5B C6B . . 113.82(18)
C4B C5B C6B C1B . . -3.3(3)
O2A C5B C6B C1B . . 175.37(15)
C4B C5B C6B C7A . . 174.37(17)
O2A C5B C6B C7A . . -7.0(2)
C2B C1B C6B C5B 2_656 . 0.9(3)
C2B C1B C6B C7A 2_656 . -176.66(16)
C2A C7A C6B C5B . . -89.2(2)
C8A C7A C6B C5B . . 143.00(17)
C2A C7A C6B C1B . . 88.3(2)
C8A C7A C6B C1B . . -39.5(2)
C5A C6A C7B C2B . . -95.5(2)
C1A C6A C7B C2B . . 86.5(2)
C5A C6A C7B C8B . . 135.34(17)
C1A C6A C7B C8B . . -42.7(2)
C3B C2B C7B C6A . . 94.9(2)
C1B C2B C7B C6A 2_656 . -88.4(2)
C3B C2B C7B C8B . . -135.96(18)
C1B C2B C7B C8B 2_656 . 40.7(2)
C6A C7B C8B C9B . . -60.6(2)
C2B C7B C8B C9B . . 170.66(16)
C7B C8B C9B C10B . . -162.95(17)
C8B C9B C10B C11B . . -64.0(3)
C9B C10B C11B C12B . . -178.55(18)
C10B C11B C12B C13B . . -178.6(2)
C17B N1B C14B O1B . . -179.37(16)
C17B N1B C14B C15B . . -0.7(3)
C3B O1B C14B N1B . . -76.9(2)
C3B O1B C14B C15B . . 104.30(19)
C16B N2B C15B O2B . . 179.13(16)
C16B N2B C15B C14B . . 0.7(3)
C5A O2B C15B N2B . . 75.9(2)
C5A O2B C15B C14B . . -105.54(18)
N1B C14B C15B N2B . . 0.4(3)
O1B C14B C15B N2B . . 179.08(16)
N1B C14B C15B O2B . . -178.14(16)
O1B C14B C15B O2B . . 0.6(2)
C15B N2B C16B C21B . . 178.51(19)
C15B N2B C16B C17B . . -1.3(3)
C14B N1B C17B C18B . . 179.37(18)
C14B N1B C17B C16B . . 0.0(3)
N2B C16B C17B N1B . . 1.0(3)
C21B C16B C17B N1B . . -178.80(18)
N2B C16B C17B C18B . . -178.35(18)
C21B C16B C17B C18B . . 1.8(3)
N1B C17B C18B C19B . . -179.76(19)
C16B C17B C18B C19B . . -0.4(3)
C17B C18B C19B O3B . . 177.87(19)
C17B C18B C19B C20B . . -1.3(3)
C22C O3B C19B C18B . . -174.2(3)
C22B O3B C19B C18B . . -174.2(3)
C22C O3B C19B C20B . . 5.0(3)
C22B O3B C19B C20B . . 5.0(3)
C23C O4B C20B C21B . . 155.0(6)
C23B O4B C20B C21B . . -170.7(6)
C23C O4B C20B C19B . . -25.4(6)
C23B O4B C20B C19B . . 8.9(6)
C18B C19B C20B C21B . . 1.6(3)
O3B C19B C20B C21B . . -177.6(2)
C18B C19B C20B O4B . . -178.1(2)
O3B C19B C20B O4B . . 2.8(3)
O4B C20B C21B C16B . . 179.54(19)
C19B C20B C21B C16B . . -0.1(3)
N2B C16B C21B C20B . . 178.6(2)
C17B C16B C21B C20B . . -1.6(3)
C19B O3B C22B C23B . . -26.1(8)
O3B C22B C23B O4B . . 39.4(13)
C20B O4B C23B C22B . . -29.3(12)
C19B O3B C22C C23C . . 11.0(8)
C20B O4B C23C C22C . . 39.4(11)
O3B C22C C23C O4B . . -34.0(13)

_cod_database_fobs_code 2021433
